data_2240811
loop_
_publ_author_name
'Krishnamurthy, Suvratha'
'Jalli, Venkataprasad'
'Vagvala, Tarun Chand'
'Moriguchi, Tetsuji'
'Tsuge, Akihiko'

_publ_section_title
;
 Crystal structure of benzyl
 3-oxo-2-oxa-5-azabicyclo[2.2.1]heptane-5-carboxylate
;
_journal_coeditor_code HB7435
_journal_issue 7
_journal_name_full 'Acta Crystallographica Section E'
_journal_page_first o447
_journal_page_last o448
_journal_paper_doi 10.1107/S2056989015010464
_journal_volume 71
_journal_year 2015
_chemical_formula_moiety 'C13 H13 N O4'
_chemical_formula_sum 'C13 H13 N O4'
_chemical_formula_weight 247.24
_space_group_crystal_system monoclinic
_space_group_IT_number 4
_space_group_name_Hall 'P 2yb'
_space_group_name_H-M_alt 'P 1 21 1'
_symmetry_space_group_name_Hall 'P 2yb'
_symmetry_space_group_name_H-M 'P 1 21 1'
_atom_sites_solution_hydrogens geom
_atom_sites_solution_primary direct
_atom_sites_solution_secondary difmap
_audit_creation_method 'APEX2 v2010.1-2'
_cell_angle_alpha 90
_cell_angle_beta 105.345(2)
_cell_angle_gamma 90
_cell_formula_units_Z 4
_cell_length_a 11.212(2)
_cell_length_b 8.8943(16)
_cell_length_c 12.258(2)
_cell_measurement_temperature 90
_cell_volume 1178.8(4)
_computing_cell_refinement
;
SAINT (Bruker, 2009)
;
_computing_data_collection
;
APEX2 (Bruker, 2009)
;
_computing_data_reduction
;
SAINT (Bruker, 2009)
;
_computing_molecular_graphics
;
Mercury (Macrae <i>et al.</i>,  2008)
;
_computing_publication_material SHELXL-97
_computing_structure_refinement
;
SHELXL97 (Sheldrick, 2008)
;
_computing_structure_solution
;
SHELXS97 (Sheldrick, 2008)
;
_diffrn_ambient_temperature 90
_diffrn_detector_area_resol_mean 8.333
_diffrn_measured_fraction_theta_full 1.000
_diffrn_measured_fraction_theta_max 1.000
_diffrn_measurement_device_type 'Bruker APEX II KY CCD'
_diffrn_measurement_method \fand\w-scans
_diffrn_radiation_monochromator graphite
_diffrn_radiation_source 'fine-focus sealed tube'
_diffrn_radiation_type MoK\a
_diffrn_radiation_wavelength 0.71073
_diffrn_reflns_av_R_equivalents 0.0348
_diffrn_reflns_av_sigmaI/netI 0.0318
_diffrn_reflns_limit_h_max 13
_diffrn_reflns_limit_h_min -13
_diffrn_reflns_limit_k_max 10
_diffrn_reflns_limit_k_min -10
_diffrn_reflns_limit_l_max 14
_diffrn_reflns_limit_l_min -14
_diffrn_reflns_number 11252
_diffrn_reflns_theta_full 25.03
_diffrn_reflns_theta_max 25.03
_diffrn_reflns_theta_min 1.72
_exptl_absorpt_coefficient_mu 0.104
_exptl_absorpt_correction_T_max 0.969
_exptl_absorpt_correction_T_min 0.709
_exptl_absorpt_correction_type multi-scan
_exptl_absorpt_process_details
;
(SADABS; Bruker, 2009)
;
_exptl_crystal_colour colorless
_exptl_crystal_density_diffrn 1.393
_exptl_crystal_density_method 'not measured'
_exptl_crystal_description prism
_exptl_crystal_F_000 520
_exptl_crystal_size_max 0.40
_exptl_crystal_size_mid 0.35
_exptl_crystal_size_min 0.30
_refine_diff_density_max 0.194
_refine_diff_density_min -0.165
_refine_ls_abs_structure_details none
_refine_ls_extinction_method none
_refine_ls_goodness_of_fit_ref 1.059
_refine_ls_hydrogen_treatment constr
_refine_ls_matrix_type full
_refine_ls_number_parameters 325
_refine_ls_number_reflns 4157
_refine_ls_number_restraints 1
_refine_ls_restrained_S_all 1.059
_refine_ls_R_factor_all 0.0279
_refine_ls_R_factor_gt 0.0272
_refine_ls_shift/su_max 0.000
_refine_ls_shift/su_mean 0.000
_refine_ls_structure_factor_coef Fsqd
_refine_ls_weighting_details 'calc w=1/[\s^2^(Fo^2^)+(0.0404P)^2^+0.1656P] where P=(Fo^2^+2Fc^2^)/3'
_refine_ls_weighting_scheme calc
_refine_ls_wR_factor_gt 0.0719
_refine_ls_wR_factor_ref 0.0733
_reflns_number_gt 4079
_reflns_number_total 4157
_reflns_threshold_expression I>2\s(I)
_cod_data_source_file hb7435sup1.cf
_cod_data_source_block I
_cod_database_code 2240811

loop_
_space_group_symop_operation_xyz
'x, y, z'
'-x, y+1/2, -z'

loop_
_atom_site_type_symbol
_atom_site_label
_atom_site_fract_x
_atom_site_fract_y
_atom_site_fract_z
_atom_site_U_iso_or_equiv
_atom_site_adp_type
_atom_site_calc_flag
_atom_site_refinement_flags
_atom_site_occupancy
C C1 0.03159(12) 0.45789(16) 0.37070(12) 0.0215(3) Uani d . 1
H H1 -0.0256 0.4019 0.31 0.026 Uiso calc R 1
C C2 -0.02168(13) 0.52285(17) 0.46339(12) 0.0235(3) Uani d . 1
H H2A -0.0862 0.5968 0.4356 0.028 Uiso calc R 1
H H2B -0.0493 0.4465 0.5077 0.028 Uiso calc R 1
C C3 0.10287(13) 0.59254(17) 0.52422(12) 0.0229(3) Uani d . 1
H H3 0.1023 0.6507 0.592 0.027 Uiso calc R 1
C C4 0.19041(13) 0.45866(17) 0.54550(11) 0.0229(3) Uani d . 1
H H4A 0.2754 0.4888 0.5535 0.027 Uiso calc R 1
H H4B 0.1852 0.4018 0.6116 0.027 Uiso calc R 1
C C5 0.09010(12) 0.59924(16) 0.33634(11) 0.0210(3) Uani d . 1
C C6 0.19212(13) 0.25806(16) 0.39927(12) 0.0218(3) Uani d . 1
C C7 0.35825(16) 0.0823(2) 0.44690(14) 0.0356(4) Uani d . 1
H H7A 0.4176 0.1195 0.4083 0.043 Uiso calc R 1
H H7B 0.3012 0.0154 0.3961 0.043 Uiso calc R 1
C C8 0.42360(14) 0.00050(16) 0.55255(13) 0.0265(3) Uani d . 1
C C9 0.35980(13) -0.10101(17) 0.60196(15) 0.0319(4) Uani d . 1
H H9 0.2765 -0.1189 0.5683 0.038 Uiso calc R 1
C C10 0.41768(15) -0.17599(18) 0.70017(15) 0.0341(4) Uani d . 1
H H10 0.3731 -0.2425 0.7328 0.041 Uiso calc R 1
C C11 0.54297(15) -0.15203(18) 0.75052(14) 0.0310(3) Uani d . 1
H H11 0.5828 -0.2035 0.8161 0.037 Uiso calc R 1
C C12 0.60744(13) -0.05120(18) 0.70219(13) 0.0290(3) Uani d . 1
H H12 0.6911 -0.0349 0.7354 0.035 Uiso calc R 1
C C13 0.54857(13) 0.02589(18) 0.60467(13) 0.0281(3) Uani d . 1
H H13 0.5926 0.095 0.5737 0.034 Uiso calc R 1
C C14 0.96660(12) 0.95675(15) 0.18254(11) 0.0199(3) Uani d . 1
H H14 0.9969 0.9291 0.2625 0.024 Uiso calc R 1
C C15 1.06237(13) 0.96354(17) 0.11437(12) 0.0228(3) Uani d . 1
H H15A 1.1262 1.0383 0.1421 0.027 Uiso calc R 1
H H15B 1.0989 0.8666 0.1065 0.027 Uiso calc R 1
C C16 0.96511(13) 1.01286(16) 0.00832(12) 0.0230(3) Uani d . 1
H H16 0.9969 1.0321 -0.0575 0.028 Uiso calc R 1
C C17 0.86734(13) 0.88969(16) -0.00859(11) 0.0227(3) Uani d . 1
H H17A 0.7863 0.926 -0.0497 0.027 Uiso calc R 1
H H17B 0.8892 0.8029 -0.0472 0.027 Uiso calc R 1
C C18 0.90739(12) 1.11153(16) 0.15699(11) 0.0200(3) Uani d . 1
C C19 0.81590(12) 0.74552(15) 0.15094(12) 0.0190(3) Uani d . 1
C C20 0.66990(14) 0.54756(16) 0.09787(12) 0.0257(3) Uani d . 1
H H20A 0.6144 0.5876 0.1394 0.031 Uiso calc R 1
H H20B 0.7242 0.4745 0.145 0.031 Uiso calc R 1
C C21 0.59844(12) 0.47712(16) -0.01037(12) 0.0224(3) Uani d . 1
C C22 0.47838(13) 0.52208(17) -0.06415(13) 0.0259(3) Uani d . 1
H H22 0.4391 0.5936 -0.0305 0.031 Uiso calc R 1
C C23 0.41709(13) 0.46052(18) -0.16784(13) 0.0280(3) Uani d . 1
H H23 0.3365 0.49 -0.2028 0.034 Uiso calc R 1
C C24 0.47492(14) 0.35578(17) -0.21940(13) 0.0293(3) Uani d . 1
H H24 0.4339 0.3158 -0.2894 0.035 Uiso calc R 1
C C25 0.59509(15) 0.31033(18) -0.16600(14) 0.0310(3) Uani d . 1
H H25 0.6349 0.2404 -0.2006 0.037 Uiso calc R 1
C C26 0.65512(13) 0.36930(17) -0.06153(13) 0.0262(3) Uani d . 1
H H26 0.7344 0.3364 -0.0251 0.031 Uiso calc R 1
N N1 0.13918(11) 0.37446(13) 0.43984(10) 0.0227(3) Uani d . 1
N N2 0.87336(11) 0.85642(14) 0.11057(9) 0.0213(2) Uani d . 1
O O1 0.10735(9) 0.63621(12) 0.24784(8) 0.0278(2) Uani d . 1
O O2 0.13217(9) 0.68041(11) 0.43299(8) 0.0233(2) Uani d . 1
O O3 0.15344(9) 0.20350(13) 0.30604(9) 0.0302(2) Uani d . 1
O O4 0.29114(9) 0.20752(12) 0.47981(8) 0.0267(2) Uani d . 1
O O5 0.85762(8) 1.19197(12) 0.21078(8) 0.0252(2) Uani d . 1
O O6 0.91040(9) 1.14515(11) 0.04972(8) 0.0232(2) Uani d . 1
O O7 0.82890(8) 0.71808(11) 0.25057(8) 0.0224(2) Uani d . 1
O O8 0.74174(9) 0.66846(11) 0.06459(8) 0.0244(2) Uani d . 1

loop_
_atom_site_aniso_label
_atom_site_aniso_U_11
_atom_site_aniso_U_22
_atom_site_aniso_U_33
_atom_site_aniso_U_12
_atom_site_aniso_U_13
_atom_site_aniso_U_23
C1 0.0192(6) 0.0193(7) 0.0234(7) 0.0006(6) 0.0013(5) -0.0015(6)
C2 0.0206(7) 0.0251(7) 0.0246(7) 0.0012(6) 0.0055(6) 0.0036(6)
C3 0.0257(7) 0.0239(7) 0.0195(7) 0.0011(6) 0.0068(6) 0.0003(6)
C4 0.0246(7) 0.0232(7) 0.0200(7) 0.0005(6) 0.0043(5) 0.0000(6)
C5 0.0185(6) 0.0229(7) 0.0204(7) 0.0071(5) 0.0031(5) 0.0010(5)
C6 0.0188(6) 0.0196(7) 0.0268(7) -0.0004(5) 0.0056(5) 0.0016(6)
C7 0.0374(9) 0.0358(8) 0.0343(8) 0.0174(7) 0.0109(7) -0.0006(7)
C8 0.0245(7) 0.0228(8) 0.0325(8) 0.0074(6) 0.0081(6) -0.0035(6)
C9 0.0171(7) 0.0253(8) 0.0502(10) -0.0003(6) 0.0031(6) -0.0034(7)
C10 0.0282(8) 0.0255(8) 0.0497(10) 0.0006(6) 0.0123(7) 0.0060(7)
C11 0.0278(8) 0.0301(8) 0.0329(8) 0.0075(6) 0.0042(6) 0.0019(6)
C12 0.0172(7) 0.0322(8) 0.0360(8) 0.0036(6) 0.0041(6) -0.0069(7)
C13 0.0242(7) 0.0253(7) 0.0383(9) 0.0007(6) 0.0144(7) -0.0027(7)
C14 0.0181(6) 0.0208(7) 0.0198(6) -0.0006(5) 0.0032(5) -0.0009(5)
C15 0.0201(7) 0.0227(7) 0.0262(7) 0.0004(6) 0.0073(5) -0.0026(6)
C16 0.0262(7) 0.0216(7) 0.0239(7) 0.0022(6) 0.0111(6) -0.0007(6)
C17 0.0253(7) 0.0238(7) 0.0183(7) -0.0008(6) 0.0047(5) -0.0011(6)
C18 0.0147(6) 0.0220(7) 0.0225(7) -0.0046(5) 0.0034(5) -0.0025(5)
C19 0.0149(6) 0.0178(7) 0.0238(7) 0.0030(5) 0.0043(5) -0.0001(5)
C20 0.0267(7) 0.0222(8) 0.0284(8) -0.0069(6) 0.0075(6) 0.0006(6)
C21 0.0213(7) 0.0200(7) 0.0266(7) -0.0057(6) 0.0077(5) 0.0017(6)
C22 0.0224(7) 0.0222(7) 0.0345(8) 0.0009(6) 0.0103(6) 0.0006(6)
C23 0.0174(7) 0.0278(7) 0.0362(8) -0.0019(6) 0.0028(6) 0.0057(7)
C24 0.0284(8) 0.0271(8) 0.0295(8) -0.0064(6) 0.0026(6) -0.0028(6)
C25 0.0298(8) 0.0269(8) 0.0376(8) 0.0013(6) 0.0112(6) -0.0057(7)
C26 0.0178(7) 0.0252(7) 0.0350(8) 0.0008(6) 0.0061(6) 0.0018(6)
N1 0.0230(6) 0.0191(6) 0.0225(6) 0.0033(5) 0.0001(5) -0.0003(5)
N2 0.0221(6) 0.0216(6) 0.0182(6) -0.0028(5) 0.0016(5) -0.0011(5)
O1 0.0283(5) 0.0338(6) 0.0224(5) 0.0082(5) 0.0086(4) 0.0067(4)
O2 0.0272(5) 0.0203(5) 0.0220(5) -0.0007(4) 0.0058(4) 0.0011(4)
O3 0.0254(5) 0.0293(6) 0.0332(6) 0.0024(5) 0.0028(4) -0.0082(5)
O4 0.0253(5) 0.0249(5) 0.0288(5) 0.0079(4) 0.0052(4) 0.0010(4)
O5 0.0210(5) 0.0265(5) 0.0280(5) -0.0002(4) 0.0060(4) -0.0053(4)
O6 0.0266(5) 0.0192(5) 0.0239(5) 0.0018(4) 0.0068(4) 0.0018(4)
O7 0.0207(5) 0.0234(5) 0.0226(5) 0.0002(4) 0.0049(4) 0.0023(4)
O8 0.0253(5) 0.0230(5) 0.0239(5) -0.0070(4) 0.0048(4) -0.0011(4)

loop_
_atom_type_symbol
_atom_type_description
_atom_type_scat_dispersion_real
_atom_type_scat_dispersion_imag
_atom_type_scat_source
C C 0.0033 0.0016 'International Tables Vol C Tables 4.2.6.8 and 6.1.1.4'
H H 0.0000 0.0000 'International Tables Vol C Tables 4.2.6.8 and 6.1.1.4'
N N 0.0061 0.0033 'International Tables Vol C Tables 4.2.6.8 and 6.1.1.4'
O O 0.0106 0.0060 'International Tables Vol C Tables 4.2.6.8 and 6.1.1.4'

loop_
_geom_angle_atom_site_label_1
_geom_angle_atom_site_label_2
_geom_angle_atom_site_label_3
_geom_angle
N1 C1 C5 103.08(11)
N1 C1 C2 100.58(11)
C5 C1 C2 100.05(11)
N1 C1 H1 116.8
C5 C1 H1 116.8
C2 C1 H1 116.8
C3 C2 C1 91.69(11)
C3 C2 H2A 113.3
C1 C2 H2A 113.3
C3 C2 H2B 113.3
C1 C2 H2B 113.3
H2A C2 H2B 110.7
O2 C3 C4 106.41(11)
O2 C3 C2 101.74(11)
C4 C3 C2 103.34(12)
O2 C3 H3 114.6
C4 C3 H3 114.6
C2 C3 H3 114.6
N1 C4 C3 99.40(11)
N1 C4 H4A 111.9
C3 C4 H4A 111.9
N1 C4 H4B 111.9
C3 C4 H4B 111.9
H4A C4 H4B 109.6
O1 C5 O2 122.78(14)
O1 C5 C1 131.28(13)
O2 C5 C1 105.77(11)
O3 C6 N1 124.85(13)
O3 C6 O4 125.12(13)
N1 C6 O4 109.97(12)
O4 C7 C8 107.58(12)
O4 C7 H7A 110.2
C8 C7 H7A 110.2
O4 C7 H7B 110.2
C8 C7 H7B 110.2
H7A C7 H7B 108.5
C9 C8 C13 118.47(14)
C9 C8 C7 120.22(14)
C13 C8 C7 121.29(14)
C10 C9 C8 121.21(14)
C10 C9 H9 119.4
C8 C9 H9 119.4
C9 C10 C11 119.95(15)
C9 C10 H10 120.0
C11 C10 H10 120.0
C12 C11 C10 119.38(15)
C12 C11 H11 120.3
C10 C11 H11 120.3
C11 C12 C13 120.54(14)
C11 C12 H12 119.7
C13 C12 H12 119.7
C12 C13 C8 120.43(14)
C12 C13 H13 119.8
C8 C13 H13 119.8
N2 C14 C18 102.83(10)
N2 C14 C15 100.74(11)
C18 C14 C15 100.54(11)
N2 C14 H14 116.7
C18 C14 H14 116.7
C15 C14 H14 116.7
C16 C15 C14 91.73(10)
C16 C15 H15A 113.3
C14 C15 H15A 113.3
C16 C15 H15B 113.3
C14 C15 H15B 113.3
H15A C15 H15B 110.7
O6 C16 C15 101.81(10)
O6 C16 C17 105.66(10)
C15 C16 C17 103.63(11)
O6 C16 H16 114.8
C15 C16 H16 114.8
C17 C16 H16 114.8
N2 C17 C16 99.60(11)
N2 C17 H17A 111.9
C16 C17 H17A 111.9
N2 C17 H17B 111.9
C16 C17 H17B 111.9
H17A C17 H17B 109.6
O5 C18 O6 122.20(13)
O5 C18 C14 131.54(13)
O6 C18 C14 106.07(11)
O7 C19 N2 125.19(13)
O7 C19 O8 124.89(12)
N2 C19 O8 109.92(12)
O8 C20 C21 105.41(11)
O8 C20 H20A 110.7
C21 C20 H20A 110.7
O8 C20 H20B 110.7
C21 C20 H20B 110.7
H20A C20 H20B 108.8
C26 C21 C22 119.05(13)
C26 C21 C20 119.26(13)
C22 C21 C20 121.62(13)
C23 C22 C21 120.20(14)
C23 C22 H22 119.9
C21 C22 H22 119.9
C24 C23 C22 120.46(14)
C24 C23 H23 119.8
C22 C23 H23 119.8
C23 C24 C25 119.60(14)
C23 C24 H24 120.2
C25 C24 H24 120.2
C26 C25 C24 119.89(15)
C26 C25 H25 120.1
C24 C25 H25 120.1
C25 C26 C21 120.76(13)
C25 C26 H26 119.6
C21 C26 H26 119.6
C6 N1 C4 127.24(12)
C6 N1 C1 123.02(11)
C4 N1 C1 108.53(11)
C19 N2 C17 127.75(12)
C19 N2 C14 123.84(11)
C17 N2 C14 108.07(11)
C5 O2 C3 106.52(11)
C6 O4 C7 115.82(11)
C18 O6 C16 106.04(10)
C19 O8 C20 115.16(10)

loop_
_geom_bond_atom_site_label_1
_geom_bond_atom_site_label_2
_geom_bond_distance
C1 N1 1.4776(17)
C1 C5 1.528(2)
C1 C2 1.530(2)
C1 H1 0.98
C2 C3 1.530(2)
C2 H2A 0.97
C2 H2B 0.97
C3 O2 1.4710(17)
C3 C4 1.521(2)
C3 H3 0.98
C4 N1 1.4746(18)
C4 H4A 0.97
C4 H4B 0.97
C5 O1 1.1973(18)
C5 O2 1.3606(17)
C6 O3 1.2113(18)
C6 N1 1.3519(19)
C6 O4 1.3526(17)
C7 O4 1.4592(18)
C7 C8 1.497(2)
C7 H7A 0.97
C7 H7B 0.97
C8 C9 1.387(2)
C8 C13 1.396(2)
C9 C10 1.379(2)
C9 H9 0.93
C10 C11 1.393(2)
C10 H10 0.93
C11 C12 1.380(2)
C11 H11 0.93
C12 C13 1.385(2)
C12 H12 0.93
C13 H13 0.93
C14 N2 1.4763(17)
C14 C18 1.525(2)
C14 C15 1.5263(19)
C14 H14 0.98
C15 C16 1.524(2)
C15 H15A 0.97
C15 H15B 0.97
C16 O6 1.4775(16)
C16 C17 1.525(2)
C16 H16 0.98
C17 N2 1.4742(18)
C17 H17A 0.97
C17 H17B 0.97
C18 O5 1.2053(17)
C18 O6 1.3576(17)
C19 O7 1.2158(17)
C19 N2 1.3423(18)
C19 O8 1.3475(16)
C20 O8 1.4648(16)
C20 C21 1.494(2)
C20 H20A 0.97
C20 H20B 0.97
C21 C26 1.388(2)
C21 C22 1.392(2)
C22 C23 1.388(2)
C22 H22 0.93
C23 C24 1.380(2)
C23 H23 0.93
C24 C25 1.393(2)
C24 H24 0.93
C25 C26 1.383(2)
C25 H25 0.93
C26 H26 0.93

loop_
_geom_hbond_atom_site_label_D
_geom_hbond_atom_site_label_H
_geom_hbond_atom_site_label_A
_geom_hbond_site_symmetry_A
_geom_hbond_distance_DH
_geom_hbond_distance_HA
_geom_hbond_distance_DA
_geom_hbond_angle_DHA
C1 H1 O5 1_445 0.98 2.42 3.3493(18) 159
C2 H2A O7 1_455 0.97 2.46 3.2116(18) 134
C3 H3 O5 2_646 0.98 2.37 3.2816(18) 155
C4 H4B O7 2_646 0.97 2.39 3.3408(18) 168
C15 H15A O3 1_665 0.97 2.44 3.1382(19) 128
C16 H16 O1 2_655 0.98 2.49 3.2207(18) 131
C26 H26 O6 1_545 0.93 2.58 3.4584(19) 157

_cod_database_fobs_code 2240811
